data_4350515
loop_
_publ_author_name
'Agou, Tomohiro'
'Kobayashi, Junji'
'Kawashima, Takayuki'

_publ_section_title
;
 Tuning of the optical properties and Lewis acidity of
 dibenzopnictogenaborins by modification on bridging main group elements.
;
_journal_issue 22
_journal_name_full 'Inorganic chemistry'
_journal_page_first 9137
_journal_page_last 9144
_journal_paper_doi 10.1021/ic061055q
_journal_volume 45
_journal_year 2006
_chemical_formula_sum 'C27 H24 B P Se'
_chemical_formula_weight 469.20
_space_group_IT_number 2
_space_group_name_Hall '-P 1'
_space_group_name_H-M_alt 'P -1'
_symmetry_cell_setting triclinic
_symmetry_space_group_name_H-M 'P -1'
_atom_sites_solution_hydrogens geom
_atom_sites_solution_primary direct
_atom_sites_solution_secondary difmap
_audit_creation_method SHELXL-97
_cell_angle_alpha 86.106(15)
_cell_angle_beta 80.210(14)
_cell_angle_gamma 76.791(13)
_cell_formula_units_Z 4
_cell_length_a 9.254(3)
_cell_length_b 14.834(7)
_cell_length_c 17.483(8)
_cell_measurement_temperature 120(2)
_cell_measurement_theta_max 27.48
_cell_measurement_theta_min 3.02
_cell_volume 2301.4(17)
_computing_structure_refinement 'SHELXL-97 (Sheldrick, 1997)'
_computing_structure_solution 'SHELXS-97 (Sheldrick, 1990)'
_diffrn_ambient_temperature 120(2)
_diffrn_measured_fraction_theta_full 0.838
_diffrn_measured_fraction_theta_max 0.838
_diffrn_measurement_device_type CCD
_diffrn_radiation_monochromator graphite
_diffrn_radiation_source 'fine-focus sealed tube'
_diffrn_radiation_type MoK\a
_diffrn_radiation_wavelength 0.71070
_diffrn_reflns_av_R_equivalents 0.0241
_diffrn_reflns_av_sigmaI/netI 0.0632
_diffrn_reflns_limit_h_max 8
_diffrn_reflns_limit_h_min -11
_diffrn_reflns_limit_k_max 19
_diffrn_reflns_limit_k_min -19
_diffrn_reflns_limit_l_max 22
_diffrn_reflns_limit_l_min -22
_diffrn_reflns_number 15924
_diffrn_reflns_theta_full 27.48
_diffrn_reflns_theta_max 27.48
_diffrn_reflns_theta_min 3.02
_exptl_absorpt_coefficient_mu 1.712
_exptl_absorpt_correction_T_max 0.5475
_exptl_absorpt_correction_T_min 0.3803
_exptl_crystal_colour yellow
_exptl_crystal_density_diffrn 1.354
_exptl_crystal_density_method 'not measured'
_exptl_crystal_description prism
_exptl_crystal_F_000 960
_exptl_crystal_size_max 0.70
_exptl_crystal_size_mid 0.50
_exptl_crystal_size_min 0.40
_refine_diff_density_max 1.308
_refine_diff_density_min -0.408
_refine_diff_density_rms 0.069
_refine_ls_extinction_method none
_refine_ls_goodness_of_fit_ref 1.066
_refine_ls_hydrogen_treatment mixed
_refine_ls_matrix_type full
_refine_ls_number_parameters 547
_refine_ls_number_reflns 8838
_refine_ls_number_restraints 0
_refine_ls_restrained_S_all 1.066
_refine_ls_R_factor_all 0.0354
_refine_ls_R_factor_gt 0.0333
_refine_ls_shift/su_max 0.035
_refine_ls_shift/su_mean 0.002
_refine_ls_structure_factor_coef Fsqd
_refine_ls_weighting_details 'calc w=1/[\s^2^(Fo^2^)+(0.0307P)^2^+0.7465P] where P=(Fo^2^+2Fc^2^)/3'
_refine_ls_weighting_scheme calc
_refine_ls_wR_factor_gt 0.0856
_refine_ls_wR_factor_ref 0.0882
_reflns_number_gt 8254
_reflns_number_total 8838
_reflns_threshold_expression >2sigma(I)
_cod_data_source_file ic061055qsi20060613_040239.cif
_cod_data_source_block ta1226
_cod_original_cell_volume 2301.2(17)
_cod_original_sg_symbol_H-M P-1
_cod_original_formula_sum C27H24BPSe
_cod_database_code 4350515

loop_
_symmetry_equiv_pos_as_xyz
'x, y, z'
'-x, -y, -z'

loop_
_atom_site_label
_atom_site_type_symbol
_atom_site_fract_x
_atom_site_fract_y
_atom_site_fract_z
_atom_site_U_iso_or_equiv
_atom_site_adp_type
_atom_site_occupancy
_atom_site_symmetry_multiplicity
_atom_site_calc_flag
_atom_site_refinement_flags
Se1 Se 0.74255(3) 0.067558(15) -0.367594(13) 0.02408(7) Uani 1 1 d .
P1 P 0.63803(6) 0.19083(4) -0.42183(3) 0.01484(12) Uani 1 1 d .
C1 C 0.7301(2) 0.20651(14) -0.52076(12) 0.0162(4) Uani 1 1 d .
C2 C 0.6751(3) 0.28508(15) -0.56460(13) 0.0230(5) Uani 1 1 d .
H61 H 0.5901 0.3300 -0.5427 0.028 Uiso 1 1 calc R
C3 C 0.7443(3) 0.29779(17) -0.64004(14) 0.0275(5) Uani 1 1 d .
H62 H 0.7072 0.3518 -0.6695 0.033 Uiso 1 1 calc R
C4 C 0.8672(3) 0.23211(17) -0.67270(14) 0.0272(5) Uani 1 1 d .
H63 H 0.9145 0.2412 -0.7244 0.033 Uiso 1 1 calc R
C5 C 0.9211(3) 0.15361(17) -0.63032(13) 0.0262(5) Uani 1 1 d .
H64 H 1.0046 0.1083 -0.6531 0.031 Uiso 1 1 calc R
C6 C 0.8535(3) 0.14023(16) -0.55403(13) 0.0218(5) Uani 1 1 d .
H65 H 0.8913 0.0862 -0.5248 0.026 Uiso 1 1 calc R
C7 C 0.4454(2) 0.19606(15) -0.43274(12) 0.0178(4) Uani 1 1 d .
C8 C 0.4201(3) 0.12116(16) -0.46910(15) 0.0269(5) Uani 1 1 d .
H66 H 0.5013 0.0703 -0.4840 0.032 Uiso 1 1 calc R
C9 C 0.2781(3) 0.12060(18) -0.48351(16) 0.0331(6) Uani 1 1 d .
H67 H 0.2619 0.0698 -0.5087 0.040 Uiso 1 1 calc R
C10 C 0.1600(3) 0.19388(18) -0.46133(16) 0.0321(6) Uani 1 1 d .
H68 H 0.0622 0.1936 -0.4710 0.039 Uiso 1 1 calc R
C11 C 0.1838(3) 0.26842(16) -0.42470(14) 0.0248(5) Uani 1 1 d .
H69 H 0.1009 0.3182 -0.4094 0.030 Uiso 1 1 calc R
C12 C 0.3266(2) 0.27229(15) -0.40967(12) 0.0178(4) Uani 1 1 d .
B1 B 0.3490(3) 0.35957(16) -0.37159(13) 0.0156(5) Uani 1 1 d .
C13 C 0.5064(2) 0.36458(14) -0.35317(12) 0.0149(4) Uani 1 1 d .
C14 C 0.5217(3) 0.44131(15) -0.31404(13) 0.0193(5) Uani 1 1 d .
H70 H 0.4358 0.4897 -0.3005 0.023 Uiso 1 1 calc R
C15 C 0.6576(3) 0.44835(15) -0.29473(13) 0.0206(5) Uani 1 1 d .
H71 H 0.6640 0.5008 -0.2682 0.025 Uiso 1 1 calc R
C16 C 0.7848(3) 0.37832(15) -0.31426(13) 0.0199(5) Uani 1 1 d .
H72 H 0.8785 0.3831 -0.3015 0.024 Uiso 1 1 calc R
C17 C 0.7747(2) 0.30130(15) -0.35253(13) 0.0188(4) Uani 1 1 d .
H73 H 0.8614 0.2533 -0.3656 0.023 Uiso 1 1 calc R
C18 C 0.6371(2) 0.29453(14) -0.37173(11) 0.0140(4) Uani 1 1 d .
C19 C 0.2100(2) 0.44438(14) -0.35525(12) 0.0164(4) Uani 1 1 d .
C20 C 0.1255(3) 0.46104(15) -0.28022(13) 0.0189(5) Uani 1 1 d .
C21 C -0.0011(3) 0.53402(15) -0.26987(13) 0.0220(5) Uani 1 1 d .
H74 H -0.0563 0.5454 -0.2191 0.026 Uiso 1 1 calc R
C22 C -0.0485(3) 0.59015(15) -0.33144(15) 0.0236(5) Uani 1 1 d .
C23 C 0.0360(3) 0.57356(16) -0.40519(14) 0.0235(5) Uani 1 1 d .
H75 H 0.0052 0.6117 -0.4480 0.028 Uiso 1 1 calc R
C24 C 0.1641(3) 0.50249(15) -0.41764(13) 0.0207(5) Uani 1 1 d .
C25 C 0.1682(3) 0.39887(16) -0.21159(13) 0.0260(5) Uani 1 1 d .
H43 H 0.1179 0.4296 -0.1633 0.039 Uiso 1 1 calc R
H44 H 0.2773 0.3863 -0.2133 0.039 Uiso 1 1 calc R
H45 H 0.1369 0.3404 -0.2137 0.039 Uiso 1 1 calc R
C26 C -0.1874(3) 0.66797(17) -0.31966(17) 0.0329(6) Uani 1 1 d .
H46 H -0.2661 0.6529 -0.3443 0.049 Uiso 1 1 calc R
H47 H -0.1627 0.7256 -0.3431 0.049 Uiso 1 1 calc R
H48 H -0.2234 0.6758 -0.2639 0.049 Uiso 1 1 calc R
C27 C 0.2559(3) 0.48983(17) -0.49816(14) 0.0274(5) Uani 1 1 d .
H49 H 0.2533 0.4298 -0.5174 0.041 Uiso 1 1 calc R
H50 H 0.3602 0.4920 -0.4959 0.041 Uiso 1 1 calc R
H51 H 0.2137 0.5395 -0.5332 0.041 Uiso 1 1 calc R
Se2 Se 0.12821(3) 0.430623(17) -0.956991(14) 0.02758(7) Uani 1 1 d .
P2 P 0.30573(6) 0.31695(4) -0.94331(3) 0.01704(12) Uani 1 1 d .
C28 C 0.4094(2) 0.27013(14) -1.03532(12) 0.0177(4) Uani 1 1 d .
C29 C 0.3589(3) 0.20685(17) -1.07307(14) 0.0260(5) Uani 1 1 d .
H76 H 0.2704 0.1867 -1.0503 0.031 Uiso 1 1 calc R
C30 C 0.4371(3) 0.17273(18) -1.14418(14) 0.0294(6) Uani 1 1 d .
H77 H 0.4029 0.1286 -1.1693 0.035 Uiso 1 1 calc R
C31 C 0.5644(3) 0.20288(17) -1.17835(13) 0.0284(6) Uani 1 1 d .
H78 H 0.6180 0.1792 -1.2267 0.034 Uiso 1 1 calc R
C32 C 0.6137(3) 0.26769(17) -1.14189(14) 0.0278(5) Uani 1 1 d .
H79 H 0.6998 0.2895 -1.1660 0.033 Uiso 1 1 calc R
C33 C 0.5378(3) 0.30087(16) -1.07036(13) 0.0237(5) Uani 1 1 d .
H80 H 0.5731 0.3445 -1.0452 0.028 Uiso 1 1 calc R
C34 C 0.4521(3) 0.34109(15) -0.89609(12) 0.0183(4) Uani 1 1 d .
C35 C 0.4789(3) 0.43015(16) -0.90225(14) 0.0242(5) Uani 1 1 d .
H81 H 0.4108 0.4795 -0.9234 0.029 Uiso 1 1 calc R
C36 C 0.6055(3) 0.44701(16) -0.87748(14) 0.0263(5) Uani 1 1 d .
H82 H 0.6235 0.5078 -0.8818 0.032 Uiso 1 1 calc R
C37 C 0.7045(3) 0.37546(16) -0.84666(14) 0.0255(5) Uani 1 1 d .
H83 H 0.7916 0.3866 -0.8304 0.031 Uiso 1 1 calc R
C38 C 0.6760(3) 0.28629(16) -0.83947(13) 0.0216(5) Uani 1 1 d .
H84 H 0.7441 0.2377 -0.8174 0.026 Uiso 1 1 calc R
C39 C 0.5499(2) 0.26665(14) -0.86390(12) 0.0165(4) Uani 1 1 d .
B2 B 0.5190(3) 0.16664(17) -0.85223(14) 0.0157(5) Uani 1 1 d .
C40 C 0.3587(2) 0.15149(15) -0.85620(12) 0.0162(4) Uani 1 1 d .
C41 C 0.3144(3) 0.07161(15) -0.82189(13) 0.0199(5) Uani 1 1 d .
H85 H 0.3847 0.0257 -0.7986 0.024 Uiso 1 1 calc R
C42 C 0.1707(3) 0.05801(16) -0.82117(14) 0.0239(5) Uani 1 1 d .
H86 H 0.1436 0.0035 -0.7972 0.029 Uiso 1 1 calc R
C43 C 0.0670(3) 0.12341(17) -0.85510(14) 0.0240(5) Uani 1 1 d .
H87 H -0.0311 0.1138 -0.8547 0.029 Uiso 1 1 calc R
C44 C 0.1061(2) 0.20340(16) -0.88985(13) 0.0211(5) Uani 1 1 d .
H88 H 0.0347 0.2486 -0.9131 0.025 Uiso 1 1 calc R
C45 C 0.2509(2) 0.21719(15) -0.89057(12) 0.0174(4) Uani 1 1 d .
C46 C 0.6463(2) 0.08192(15) -0.83391(13) 0.0182(4) Uani 1 1 d .
C47 C 0.6655(3) 0.05407(15) -0.75733(14) 0.0221(5) Uani 1 1 d .
C48 C 0.7777(3) -0.02348(17) -0.74393(17) 0.0316(6) Uani 1 1 d .
H89 H 0.7903 -0.0422 -0.6920 0.038 Uiso 1 1 calc R
C49 C 0.8707(3) -0.07362(17) -0.80431(19) 0.0347(7) Uani 1 1 d .
C50 C 0.8517(3) -0.04513(17) -0.87975(17) 0.0310(6) Uani 1 1 d .
H90 H 0.9156 -0.0786 -0.9217 0.037 Uiso 1 1 calc R
C51 C 0.7409(3) 0.03153(16) -0.89550(15) 0.0247(5) Uani 1 1 d .
C52 C 0.5644(3) 0.10467(18) -0.68918(14) 0.0296(6) Uani 1 1 d .
H52 H 0.5225 0.1685 -0.7055 0.044 Uiso 1 1 calc R
H53 H 0.6227 0.1053 -0.6475 0.044 Uiso 1 1 calc R
H54 H 0.4824 0.0731 -0.6704 0.044 Uiso 1 1 calc R
C53 C 0.9893(4) -0.1584(2) -0.7876(2) 0.0574(10) Uani 1 1 d .
H55 H 1.0495 -0.1825 -0.8367 0.086 Uiso 1 1 calc R
H56 H 0.9403 -0.2061 -0.7604 0.086 Uiso 1 1 calc R
H57 H 1.0547 -0.1414 -0.7551 0.086 Uiso 1 1 calc R
C54 C 0.7213(3) 0.0592(2) -0.97817(16) 0.0385(7) Uani 1 1 d .
H58 H 0.7989 0.0187 -1.0135 0.058 Uiso 1 1 calc R
H59 H 0.7305 0.1236 -0.9885 0.058 Uiso 1 1 calc R
H60 H 0.6217 0.0533 -0.9864 0.058 Uiso 1 1 calc R

loop_
_atom_site_aniso_label
_atom_site_aniso_U_11
_atom_site_aniso_U_22
_atom_site_aniso_U_33
_atom_site_aniso_U_23
_atom_site_aniso_U_13
_atom_site_aniso_U_12
Se1 0.03587(15) 0.01414(11) 0.02085(12) -0.00083(9) -0.00851(10) 0.00035(10)
P1 0.0165(3) 0.0124(2) 0.0151(3) -0.0031(2) -0.0019(2) -0.0020(2)
C1 0.0163(11) 0.0180(10) 0.0162(10) -0.0045(8) -0.0044(8) -0.0051(8)
C2 0.0260(13) 0.0193(11) 0.0216(11) -0.0035(9) -0.0023(10) -0.0008(9)
C3 0.0371(15) 0.0216(12) 0.0234(12) 0.0012(9) -0.0058(11) -0.0058(10)
C4 0.0293(14) 0.0357(14) 0.0189(11) -0.0053(10) 0.0011(10) -0.0140(11)
C5 0.0188(12) 0.0367(14) 0.0204(12) -0.0102(10) 0.0014(9) -0.0008(10)
C6 0.0173(11) 0.0242(11) 0.0218(11) -0.0045(9) -0.0026(9) 0.0005(9)
C7 0.0178(11) 0.0178(10) 0.0188(10) -0.0043(8) -0.0023(9) -0.0055(9)
C8 0.0224(12) 0.0223(12) 0.0375(14) -0.0130(10) -0.0016(10) -0.0065(10)
C9 0.0274(14) 0.0295(13) 0.0464(16) -0.0211(12) -0.0016(12) -0.0120(11)
C10 0.0189(12) 0.0358(14) 0.0450(16) -0.0202(12) -0.0030(11) -0.0093(11)
C11 0.0167(12) 0.0253(12) 0.0330(13) -0.0123(10) -0.0012(10) -0.0048(9)
C12 0.0173(11) 0.0192(10) 0.0173(10) -0.0052(8) -0.0006(9) -0.0051(9)
B1 0.0172(12) 0.0167(11) 0.0130(11) -0.0017(9) -0.0019(9) -0.0037(9)
C13 0.0169(11) 0.0143(10) 0.0131(9) -0.0003(8) -0.0029(8) -0.0022(8)
C14 0.0200(11) 0.0172(10) 0.0204(11) -0.0041(8) -0.0020(9) -0.0036(9)
C15 0.0237(12) 0.0194(11) 0.0214(11) -0.0052(9) -0.0058(9) -0.0073(9)
C16 0.0179(11) 0.0232(11) 0.0211(11) -0.0011(9) -0.0053(9) -0.0078(9)
C17 0.0165(11) 0.0192(10) 0.0197(11) 0.0001(8) -0.0021(9) -0.0028(9)
C18 0.0163(11) 0.0131(9) 0.0126(9) -0.0003(7) -0.0022(8) -0.0036(8)
C19 0.0155(11) 0.0170(10) 0.0186(10) -0.0046(8) -0.0036(8) -0.0056(8)
C20 0.0189(11) 0.0184(10) 0.0212(11) -0.0059(8) -0.0015(9) -0.0076(9)
C21 0.0196(12) 0.0214(11) 0.0250(12) -0.0097(9) 0.0022(9) -0.0062(9)
C22 0.0164(11) 0.0181(11) 0.0369(14) -0.0066(10) -0.0047(10) -0.0030(9)
C23 0.0203(12) 0.0205(11) 0.0298(13) 0.0002(9) -0.0084(10) -0.0018(9)
C24 0.0193(11) 0.0209(11) 0.0223(11) -0.0033(9) -0.0019(9) -0.0058(9)
C25 0.0281(13) 0.0273(12) 0.0219(12) -0.0039(9) -0.0013(10) -0.0055(10)
C26 0.0220(13) 0.0245(12) 0.0481(16) -0.0051(11) -0.0019(12) 0.0018(10)
C27 0.0288(13) 0.0290(13) 0.0213(12) 0.0010(10) -0.0013(10) -0.0026(10)
Se2 0.02617(14) 0.02569(13) 0.02400(13) 0.00069(10) -0.00658(10) 0.00985(10)
P2 0.0169(3) 0.0172(3) 0.0147(3) 0.0001(2) -0.0030(2) 0.0011(2)
C28 0.0186(11) 0.0162(10) 0.0150(10) 0.0005(8) -0.0036(8) 0.0031(8)
C29 0.0242(13) 0.0304(13) 0.0230(12) -0.0042(10) -0.0023(10) -0.0053(10)
C30 0.0370(15) 0.0296(13) 0.0203(12) -0.0066(10) -0.0042(11) -0.0031(11)
C31 0.0368(15) 0.0269(12) 0.0141(11) -0.0003(9) 0.0012(10) 0.0040(11)
C32 0.0276(13) 0.0266(12) 0.0240(12) 0.0047(10) 0.0043(10) -0.0037(10)
C33 0.0280(13) 0.0203(11) 0.0215(11) 0.0006(9) -0.0003(10) -0.0053(9)
C34 0.0195(11) 0.0189(10) 0.0159(10) -0.0025(8) -0.0020(8) -0.0033(9)
C35 0.0294(13) 0.0187(11) 0.0238(12) 0.0000(9) -0.0064(10) -0.0026(10)
C36 0.0370(15) 0.0181(11) 0.0257(12) -0.0018(9) -0.0050(11) -0.0096(10)
C37 0.0265(13) 0.0266(12) 0.0275(12) -0.0009(10) -0.0078(10) -0.0117(10)
C38 0.0191(12) 0.0204(11) 0.0261(12) -0.0002(9) -0.0076(9) -0.0035(9)
C39 0.0171(11) 0.0161(10) 0.0155(10) -0.0010(8) -0.0024(8) -0.0023(8)
B2 0.0166(12) 0.0178(11) 0.0132(11) -0.0004(9) -0.0026(9) -0.0044(9)
C40 0.0154(11) 0.0193(10) 0.0140(10) -0.0028(8) -0.0025(8) -0.0030(8)
C41 0.0182(11) 0.0183(10) 0.0227(11) 0.0009(9) -0.0060(9) -0.0020(9)
C42 0.0237(13) 0.0256(12) 0.0244(12) 0.0001(9) -0.0017(10) -0.0113(10)
C43 0.0144(11) 0.0333(13) 0.0258(12) -0.0057(10) -0.0016(9) -0.0084(10)
C44 0.0136(11) 0.0286(12) 0.0203(11) -0.0008(9) -0.0053(9) -0.0012(9)
C45 0.0162(11) 0.0194(10) 0.0155(10) -0.0022(8) -0.0018(8) -0.0015(8)
C46 0.0147(11) 0.0154(10) 0.0265(12) 0.0009(8) -0.0083(9) -0.0045(8)
C47 0.0218(12) 0.0181(11) 0.0300(12) 0.0041(9) -0.0112(10) -0.0081(9)
C48 0.0327(15) 0.0240(12) 0.0452(16) 0.0115(11) -0.0261(13) -0.0097(11)
C49 0.0230(13) 0.0171(12) 0.069(2) 0.0050(12) -0.0264(14) -0.0030(10)
C50 0.0155(12) 0.0226(12) 0.0558(17) -0.0087(11) -0.0071(12) -0.0026(9)
C51 0.0166(12) 0.0212(11) 0.0360(14) -0.0052(10) -0.0026(10) -0.0034(9)
C52 0.0349(15) 0.0353(14) 0.0232(12) 0.0046(10) -0.0109(11) -0.0142(12)
C53 0.0365(18) 0.0259(15) 0.113(3) 0.0074(17) -0.040(2) 0.0038(13)
C54 0.0353(16) 0.0429(16) 0.0316(14) -0.0098(12) 0.0010(12) 0.0008(13)

loop_
_atom_type_symbol
_atom_type_description
_atom_type_scat_dispersion_real
_atom_type_scat_dispersion_imag
_atom_type_scat_source
C C 0.0033 0.0016 'International Tables Vol C Tables 4.2.6.8 and 6.1.1.4'
H H 0.0000 0.0000 'International Tables Vol C Tables 4.2.6.8 and 6.1.1.4'
B B 0.0013 0.0007 'International Tables Vol C Tables 4.2.6.8 and 6.1.1.4'
P P 0.1023 0.0942 'International Tables Vol C Tables 4.2.6.8 and 6.1.1.4'
Se Se -0.0929 2.2259 'International Tables Vol C Tables 4.2.6.8 and 6.1.1.4'

loop_
_geom_angle_atom_site_label_1
_geom_angle_atom_site_label_2
_geom_angle_atom_site_label_3
_geom_angle
C7 P1 C1 103.47(10)
C7 P1 C18 106.59(10)
C1 P1 C18 105.85(10)
C7 P1 Se1 114.39(8)
C1 P1 Se1 112.43(8)
C18 P1 Se1 113.26(8)
C2 C1 C6 119.4(2)
C2 C1 P1 119.60(16)
C6 C1 P1 120.97(17)
C3 C2 C1 120.2(2)
C3 C2 H61 119.9
C1 C2 H61 119.9
C2 C3 C4 120.2(2)
C2 C3 H62 119.9
C4 C3 H62 119.9
C5 C4 C3 120.1(2)
C5 C4 H63 120.0
C3 C4 H63 120.0
C4 C5 C6 120.3(2)
C4 C5 H64 119.8
C6 C5 H64 119.8
C5 C6 C1 119.8(2)
C5 C6 H65 120.1
C1 C6 H65 120.1
C8 C7 C12 120.9(2)
C8 C7 P1 116.05(17)
C12 C7 P1 123.01(16)
C9 C8 C7 120.5(2)
C9 C8 H66 119.7
C7 C8 H66 119.7
C10 C9 C8 119.8(2)
C10 C9 H67 120.1
C8 C9 H67 120.1
C9 C10 C11 120.1(2)
C9 C10 H68 119.9
C11 C10 H68 119.9
C10 C11 C12 122.0(2)
C10 C11 H69 119.0
C12 C11 H69 119.0
C11 C12 C7 116.71(19)
C11 C12 B1 120.1(2)
C7 C12 B1 123.2(2)
C13 B1 C12 120.88(19)
C13 B1 C19 120.68(18)
C12 B1 C19 118.40(19)
C18 C13 C14 116.7(2)
C18 C13 B1 123.50(18)
C14 C13 B1 119.82(19)
C15 C14 C13 122.3(2)
C15 C14 H70 118.9
C13 C14 H70 118.9
C14 C15 C16 119.7(2)
C14 C15 H71 120.1
C16 C15 H71 120.1
C15 C16 C17 120.0(2)
C15 C16 H72 120.0
C17 C16 H72 120.0
C16 C17 C18 120.0(2)
C16 C17 H73 120.0
C18 C17 H73 120.0
C17 C18 C13 121.36(19)
C17 C18 P1 116.01(16)
C13 C18 P1 122.63(16)
C24 C19 C20 118.7(2)
C24 C19 B1 119.21(19)
C20 C19 B1 122.0(2)
C21 C20 C19 119.6(2)
C21 C20 C25 119.7(2)
C19 C20 C25 120.6(2)
C22 C21 C20 121.9(2)
C22 C21 H74 119.1
C20 C21 H74 119.1
C21 C22 C23 118.2(2)
C21 C22 C26 121.3(2)
C23 C22 C26 120.5(2)
C24 C23 C22 121.7(2)
C24 C23 H75 119.2
C22 C23 H75 119.2
C23 C24 C19 120.0(2)
C23 C24 C27 119.7(2)
C19 C24 C27 120.3(2)
C20 C25 H43 109.5
C20 C25 H44 109.5
H43 C25 H44 109.5
C20 C25 H45 109.5
H43 C25 H45 109.5
H44 C25 H45 109.5
C22 C26 H46 109.5
C22 C26 H47 109.5
H46 C26 H47 109.5
C22 C26 H48 109.5
H46 C26 H48 109.5
H47 C26 H48 109.5
C24 C27 H49 109.5
C24 C27 H50 109.5
H49 C27 H50 109.5
C24 C27 H51 109.5
H49 C27 H51 109.5
H50 C27 H51 109.5
C34 P2 C45 105.42(10)
C34 P2 C28 102.74(10)
C45 P2 C28 103.64(10)
C34 P2 Se2 115.31(8)
C45 P2 Se2 115.29(8)
C28 P2 Se2 113.02(8)
C29 C28 C33 119.3(2)
C29 C28 P2 120.64(17)
C33 C28 P2 120.04(17)
C28 C29 C30 120.3(2)
C28 C29 H76 119.8
C30 C29 H76 119.8
C31 C30 C29 120.2(2)
C31 C30 H77 119.9
C29 C30 H77 119.9
C30 C31 C32 119.9(2)
C30 C31 H78 120.1
C32 C31 H78 120.1
C31 C32 C33 120.3(2)
C31 C32 H79 119.8
C33 C32 H79 119.8
C32 C33 C28 120.0(2)
C32 C33 H80 120.0
C28 C33 H80 120.0
C35 C34 C39 121.2(2)
C35 C34 P2 119.17(18)
C39 C34 P2 118.93(16)
C34 C35 C36 120.2(2)
C34 C35 H81 119.9
C36 C35 H81 119.9
C37 C36 C35 120.0(2)
C37 C36 H82 120.0
C35 C36 H82 120.0
C36 C37 C38 119.6(2)
C36 C37 H83 120.2
C38 C37 H83 120.2
C37 C38 C39 121.9(2)
C37 C38 H84 119.0
C39 C38 H84 119.0
C38 C39 C34 117.0(2)
C38 C39 B2 120.4(2)
C34 C39 B2 122.6(2)
C40 B2 C39 119.8(2)
C40 B2 C46 119.65(19)
C39 B2 C46 120.6(2)
C41 C40 C45 117.0(2)
C41 C40 B2 120.2(2)
C45 C40 B2 122.7(2)
C42 C41 C40 121.7(2)
C42 C41 H85 119.1
C40 C41 H85 119.1
C43 C42 C41 120.2(2)
C43 C42 H86 119.9
C41 C42 H86 119.9
C42 C43 C44 120.0(2)
C42 C43 H87 120.0
C44 C43 H87 120.0
C43 C44 C45 119.8(2)
C43 C44 H88 120.1
C45 C44 H88 120.1
C44 C45 C40 121.2(2)
C44 C45 P2 119.39(17)
C40 C45 P2 119.19(16)
C47 C46 C51 119.2(2)
C47 C46 B2 121.5(2)
C51 C46 B2 119.3(2)
C48 C47 C46 119.3(2)
C48 C47 C52 119.5(2)
C46 C47 C52 121.1(2)
C49 C48 C47 121.7(2)
C49 C48 H89 119.1
C47 C48 H89 119.1
C48 C49 C50 118.5(2)
C48 C49 C53 120.4(3)
C50 C49 C53 121.1(3)
C49 C50 C51 121.5(2)
C49 C50 H90 119.3
C51 C50 H90 119.3
C50 C51 C46 119.7(2)
C50 C51 C54 120.0(2)
C46 C51 C54 120.3(2)
C47 C52 H52 109.5
C47 C52 H53 109.5
H52 C52 H53 109.5
C47 C52 H54 109.5
H52 C52 H54 109.5
H53 C52 H54 109.5
C49 C53 H55 109.5
C49 C53 H56 109.5
H55 C53 H56 109.5
C49 C53 H57 109.5
H55 C53 H57 109.5
H56 C53 H57 109.5
C51 C54 H58 109.5
C51 C54 H59 109.5
H58 C54 H59 109.5
C51 C54 H60 109.5
H58 C54 H60 109.5
H59 C54 H60 109.5

loop_
_geom_bond_atom_site_label_1
_geom_bond_atom_site_label_2
_geom_bond_distance
Se1 P1 2.1087(9)
P1 C7 1.809(2)
P1 C1 1.818(2)
P1 C18 1.819(2)
C1 C2 1.395(3)
C1 C6 1.395(3)
C2 C3 1.385(3)
C2 H61 0.9500
C3 C4 1.385(3)
C3 H62 0.9500
C4 C5 1.377(4)
C4 H63 0.9500
C5 C6 1.395(3)
C5 H64 0.9500
C6 H65 0.9500
C7 C8 1.399(3)
C7 C12 1.412(3)
C8 C9 1.382(3)
C8 H66 0.9500
C9 C10 1.377(3)
C9 H67 0.9500
C10 C11 1.391(3)
C10 H68 0.9500
C11 C12 1.405(3)
C11 H69 0.9500
C12 B1 1.565(3)
B1 C13 1.563(3)
B1 C19 1.582(3)
C13 C18 1.409(3)
C13 C14 1.413(3)
C14 C15 1.384(3)
C14 H70 0.9500
C15 C16 1.390(3)
C15 H71 0.9500
C16 C17 1.391(3)
C16 H72 0.9500
C17 C18 1.397(3)
C17 H73 0.9500
C19 C24 1.406(3)
C19 C20 1.414(3)
C20 C21 1.398(3)
C20 C25 1.513(3)
C21 C22 1.384(3)
C21 H74 0.9500
C22 C23 1.395(3)
C22 C26 1.514(3)
C23 C24 1.392(3)
C23 H75 0.9500
C24 C27 1.515(3)
C25 H43 0.9800
C25 H44 0.9800
C25 H45 0.9800
C26 H46 0.9800
C26 H47 0.9800
C26 H48 0.9800
C27 H49 0.9800
C27 H50 0.9800
C27 H51 0.9800
Se2 P2 2.1004(9)
P2 C34 1.813(2)
P2 C45 1.816(2)
P2 C28 1.820(2)
C28 C29 1.388(3)
C28 C33 1.399(3)
C29 C30 1.392(3)
C29 H76 0.9500
C30 C31 1.382(4)
C30 H77 0.9500
C31 C32 1.386(4)
C31 H78 0.9500
C32 C33 1.388(3)
C32 H79 0.9500
C33 H80 0.9500
C34 C35 1.393(3)
C34 C39 1.410(3)
C35 C36 1.394(3)
C35 H81 0.9500
C36 C37 1.379(3)
C36 H82 0.9500
C37 C38 1.400(3)
C37 H83 0.9500
C38 C39 1.404(3)
C38 H84 0.9500
C39 B2 1.568(3)
B2 C40 1.564(3)
B2 C46 1.570(3)
C40 C41 1.405(3)
C40 C45 1.410(3)
C41 C42 1.388(3)
C41 H85 0.9500
C42 C43 1.380(3)
C42 H86 0.9500
C43 C44 1.390(3)
C43 H87 0.9500
C44 C45 1.398(3)
C44 H88 0.9500
C46 C47 1.403(3)
C46 C51 1.405(3)
C47 C48 1.398(3)
C47 C52 1.510(3)
C48 C49 1.383(4)
C48 H89 0.9500
C49 C50 1.385(4)
C49 C53 1.516(4)
C50 C51 1.393(3)
C50 H90 0.9500
C51 C54 1.505(4)
C52 H52 0.9800
C52 H53 0.9800
C52 H54 0.9800
C53 H55 0.9800
C53 H56 0.9800
C53 H57 0.9800
C54 H58 0.9800
C54 H59 0.9800
C54 H60 0.9800

loop_
_geom_torsion_atom_site_label_1
_geom_torsion_atom_site_label_2
_geom_torsion_atom_site_label_3
_geom_torsion_atom_site_label_4
_geom_torsion
C7 P1 C1 C2 56.42(19)
C18 P1 C1 C2 -55.5(2)
Se1 P1 C1 C2 -179.64(15)
C7 P1 C1 C6 -122.41(19)
C18 P1 C1 C6 125.67(19)
Se1 P1 C1 C6 1.5(2)
C6 C1 C2 C3 -1.1(3)
P1 C1 C2 C3 -179.98(18)
C1 C2 C3 C4 0.7(4)
C2 C3 C4 C5 0.2(4)
C3 C4 C5 C6 -0.8(4)
C4 C5 C6 C1 0.4(4)
C2 C1 C6 C5 0.6(3)
P1 C1 C6 C5 179.39(18)
C1 P1 C7 C8 69.7(2)
C18 P1 C7 C8 -178.91(18)
Se1 P1 C7 C8 -52.9(2)
C1 P1 C7 C12 -107.5(2)
C18 P1 C7 C12 3.9(2)
Se1 P1 C7 C12 129.88(18)
C12 C7 C8 C9 0.3(4)
P1 C7 C8 C9 -176.9(2)
C7 C8 C9 C10 -0.6(4)
C8 C9 C10 C11 0.2(4)
C9 C10 C11 C12 0.5(4)
C10 C11 C12 C7 -0.7(4)
C10 C11 C12 B1 177.3(2)
C8 C7 C12 C11 0.3(3)
P1 C7 C12 C11 177.39(17)
C8 C7 C12 B1 -177.7(2)
P1 C7 C12 B1 -0.6(3)
C11 C12 B1 C13 179.0(2)
C7 C12 B1 C13 -3.1(3)
C11 C12 B1 C19 -3.4(3)
C7 C12 B1 C19 174.5(2)
C12 B1 C13 C18 2.5(3)
C19 B1 C13 C18 -175.01(19)
C12 B1 C13 C14 -175.72(19)
C19 B1 C13 C14 6.8(3)
C18 C13 C14 C15 0.2(3)
B1 C13 C14 C15 178.5(2)
C13 C14 C15 C16 0.2(3)
C14 C15 C16 C17 -0.5(3)
C15 C16 C17 C18 0.4(3)
C16 C17 C18 C13 0.0(3)
C16 C17 C18 P1 179.87(17)
C14 C13 C18 C17 -0.3(3)
B1 C13 C18 C17 -178.6(2)
C14 C13 C18 P1 179.88(15)
B1 C13 C18 P1 1.6(3)
C7 P1 C18 C17 175.79(16)
C1 P1 C18 C17 -74.50(18)
Se1 P1 C18 C17 49.13(17)
C7 P1 C18 C13 -4.4(2)
C1 P1 C18 C13 105.33(18)
Se1 P1 C18 C13 -131.05(16)
C13 B1 C19 C24 102.6(2)
C12 B1 C19 C24 -75.0(3)
C13 B1 C19 C20 -80.6(3)
C12 B1 C19 C20 101.8(2)
C24 C19 C20 C21 0.3(3)
B1 C19 C20 C21 -176.5(2)
C24 C19 C20 C25 178.4(2)
B1 C19 C20 C25 1.6(3)
C19 C20 C21 C22 1.1(3)
C25 C20 C21 C22 -177.0(2)
C20 C21 C22 C23 -1.4(3)
C20 C21 C22 C26 179.0(2)
C21 C22 C23 C24 0.4(3)
C26 C22 C23 C24 180.0(2)
C22 C23 C24 C19 1.0(3)
C22 C23 C24 C27 -177.3(2)
C20 C19 C24 C23 -1.3(3)
B1 C19 C24 C23 175.6(2)
C20 C19 C24 C27 177.0(2)
B1 C19 C24 C27 -6.1(3)
C34 P2 C28 C29 151.04(19)
C45 P2 C28 C29 41.4(2)
Se2 P2 C28 C29 -84.0(2)
C34 P2 C28 C33 -31.7(2)
C45 P2 C28 C33 -141.34(19)
Se2 P2 C28 C33 93.17(19)
C33 C28 C29 C30 1.5(4)
P2 C28 C29 C30 178.72(19)
C28 C29 C30 C31 -1.1(4)
C29 C30 C31 C32 -0.4(4)
C30 C31 C32 C33 1.5(4)
C31 C32 C33 C28 -1.1(4)
C29 C28 C33 C32 -0.4(3)
P2 C28 C33 C32 -177.63(18)
C45 P2 C34 C35 -156.23(18)
C28 P2 C34 C35 95.53(19)
Se2 P2 C34 C35 -27.9(2)
C45 P2 C34 C39 32.97(19)
C28 P2 C34 C39 -75.28(18)
Se2 P2 C34 C39 161.33(14)
C39 C34 C35 C36 0.9(3)
P2 C34 C35 C36 -169.64(18)
C34 C35 C36 C37 -0.1(4)
C35 C36 C37 C38 -0.9(4)
C36 C37 C38 C39 1.0(4)
C37 C38 C39 C34 -0.1(3)
C37 C38 C39 B2 -177.9(2)
C35 C34 C39 C38 -0.8(3)
P2 C34 C39 C38 169.79(16)
C35 C34 C39 B2 176.9(2)
P2 C34 C39 B2 -12.5(3)
C38 C39 B2 C40 161.9(2)
C34 C39 B2 C40 -15.7(3)
C38 C39 B2 C46 -16.1(3)
C34 C39 B2 C46 166.3(2)
C39 B2 C40 C41 -159.1(2)
C46 B2 C40 C41 18.9(3)
C39 B2 C40 C45 18.2(3)
C46 B2 C40 C45 -163.79(19)
C45 C40 C41 C42 -0.5(3)
B2 C40 C41 C42 177.0(2)
C40 C41 C42 C43 0.4(3)
C41 C42 C43 C44 -0.3(3)
C42 C43 C44 C45 0.2(3)
C43 C44 C45 C40 -0.3(3)
C43 C44 C45 P2 174.73(17)
C41 C40 C45 C44 0.5(3)
B2 C40 C45 C44 -176.9(2)
C41 C40 C45 P2 -174.62(16)
B2 C40 C45 P2 8.0(3)
C34 P2 C45 C44 154.11(17)
C28 P2 C45 C44 -98.29(18)
Se2 P2 C45 C44 25.7(2)
C34 P2 C45 C40 -30.72(19)
C28 P2 C45 C40 76.88(18)
Se2 P2 C45 C40 -159.09(14)
C40 B2 C46 C47 -87.4(3)
C39 B2 C46 C47 90.7(3)
C40 B2 C46 C51 91.2(3)
C39 B2 C46 C51 -90.8(3)
C51 C46 C47 C48 -0.4(3)
B2 C46 C47 C48 178.1(2)
C51 C46 C47 C52 -178.6(2)
B2 C46 C47 C52 -0.1(3)
C46 C47 C48 C49 0.1(4)
C52 C47 C48 C49 178.3(2)
C47 C48 C49 C50 0.4(4)
C47 C48 C49 C53 -178.9(2)
C48 C49 C50 C51 -0.7(4)
C53 C49 C50 C51 178.6(2)
C49 C50 C51 C46 0.4(4)
C49 C50 C51 C54 -178.7(2)
C47 C46 C51 C50 0.2(3)
B2 C46 C51 C50 -178.4(2)
C47 C46 C51 C54 179.2(2)
B2 C46 C51 C54 0.6(3)
